data_4033711
loop_
_publ_author_name
'Li, Hongjie'
'Jia, Peijing'
'Qian, Naixin'
'Li, Shasha'
'Jiao, Peng'

_publ_section_title
;
 Simultaneous Construction of Planar and Central Chiralities as Well as
 Unprecedented Axial Chirality on and around a Ferrocene Backbone.
;
_journal_issue 5
_journal_name_full 'The Journal of organic chemistry'
_journal_page_first 2817
_journal_page_last 2828
_journal_paper_doi 10.1021/acs.joc.8b03221
_journal_volume 84
_journal_year 2019
_chemical_absolute_configuration ad
_chemical_formula_moiety 'C24 H27 Fe N O'
_chemical_formula_sum 'C24 H27 Fe N O'
_chemical_formula_weight 401.31
_space_group_crystal_system monoclinic
_space_group_IT_number 4
_space_group_name_Hall 'P 2yb'
_space_group_name_H-M_alt 'P 1 21 1'
_atom_sites_solution_hydrogens constr
_atom_sites_solution_primary iterative
_audit_creation_date 2018-08-04
_audit_creation_method
;
Olex2 1.2
(compiled 2018.05.29 svn.r3508 for OlexSys, GUI svn.r5506)
;
_cell_angle_alpha 90
_cell_angle_beta 93.548(2)
_cell_angle_gamma 90
_cell_formula_units_Z 2
_cell_length_a 8.8616(3)
_cell_length_b 11.1560(3)
_cell_length_c 9.5963(3)
_cell_measurement_reflns_used 7913
_cell_measurement_temperature 100(2)
_cell_measurement_theta_max 27.48
_cell_measurement_theta_min 3.54
_cell_volume 946.87(5)
_computing_cell_refinement 'CrysAlisPro 1.171.39.32a (Rigaku OD, 2017)'
_computing_data_collection 'CrysAlisPro 1.171.39.32a (Rigaku OD, 2017)'
_computing_data_reduction 'CrysAlisPro 1.171.39.32a (Rigaku OD, 2017)'
_computing_molecular_graphics 'Olex2 (Dolomanov et al., 2009)'
_computing_publication_material 'Olex2 (Dolomanov et al., 2009)'
_computing_structure_refinement 'ShelXL (Sheldrick, 2015)'
_computing_structure_solution 'ShelXT 2018/2 (Sheldrick, 2018)'
_diffrn_ambient_temperature 100.15
_diffrn_measured_fraction_theta_full 0.997
_diffrn_measured_fraction_theta_max 0.986
_diffrn_measurement_device_type 'SuperNova, Dual AtlasS2'
_diffrn_measurement_method '\w scans'
_diffrn_radiation_type MoK\a
_diffrn_radiation_wavelength 0.71073
_diffrn_reflns_av_R_equivalents 0.0212
_diffrn_reflns_av_unetI/netI 0.0374
_diffrn_reflns_Laue_measured_fraction_full 0.997
_diffrn_reflns_Laue_measured_fraction_max 0.986
_diffrn_reflns_limit_h_max 10
_diffrn_reflns_limit_h_min -11
_diffrn_reflns_limit_k_max 14
_diffrn_reflns_limit_k_min -14
_diffrn_reflns_limit_l_max 12
_diffrn_reflns_limit_l_min -11
_diffrn_reflns_number 7913
_diffrn_reflns_point_group_measured_fraction_full 0.997
_diffrn_reflns_point_group_measured_fraction_max 0.958
_diffrn_reflns_theta_full 25.242
_diffrn_reflns_theta_max 27.484
_diffrn_reflns_theta_min 3.544
_diffrn_source 'micro-focus sealed X-ray tube'
_exptl_absorpt_coefficient_mu 0.810
_exptl_absorpt_correction_T_max 1.00000
_exptl_absorpt_correction_T_min 0.77996
_exptl_absorpt_correction_type multi-scan
_exptl_absorpt_process_details
;
CrysAlisPro 1.171.39.32a (Rigaku Oxford Diffraction, 2017)
Empirical absorption correction using spherical harmonics,
 implemented in SCALE3 ABSPACK scaling algorithm.
;
_exptl_crystal_colour 'clear light yellow'
_exptl_crystal_density_diffrn 1.408
_exptl_crystal_description block
_exptl_crystal_F_000 424
_exptl_crystal_size_max 0.3
_exptl_crystal_size_mid 0.2
_exptl_crystal_size_min 0.2
_refine_diff_density_max 0.236
_refine_diff_density_min -0.261
_refine_diff_density_rms 0.047
_refine_ls_abs_structure_details
;
 Flack x determined using 1770 quotients [(I+)-(I-)]/[(I+)+(I-)]
 (Parsons, Flack and Wagner, Acta Cryst. B69 (2013) 249-259).
;
_refine_ls_abs_structure_Flack 0.000(7)
_refine_ls_extinction_method none
_refine_ls_goodness_of_fit_ref 1.052
_refine_ls_hydrogen_treatment constr
_refine_ls_matrix_type full
_refine_ls_number_parameters 244
_refine_ls_number_reflns 4176
_refine_ls_number_restraints 1
_refine_ls_restrained_S_all 1.052
_refine_ls_R_factor_all 0.0282
_refine_ls_R_factor_gt 0.0271
_refine_ls_shift/su_max 0.001
_refine_ls_shift/su_mean 0.000
_refine_ls_structure_factor_coef Fsqd
_refine_ls_weighting_details 'w=1/[\s^2^(Fo^2^)+(0.0274P)^2^+0.1710P] where P=(Fo^2^+2Fc^2^)/3'
_refine_ls_weighting_scheme calc
_refine_ls_wR_factor_gt 0.0613
_refine_ls_wR_factor_ref 0.0621
_reflns_Friedel_coverage 0.848
_reflns_Friedel_fraction_full 0.998
_reflns_Friedel_fraction_max 0.927
_reflns_number_gt 4061
_reflns_number_total 4176
_reflns_threshold_expression 'I > 2\s(I)'
_cod_data_source_file jo8b03221_si_008.cif
_cod_data_source_block 1_b
_cod_database_code 4033711
_shelx_shelxl_version_number 2018/3
_shelx_space_group_comment
;
The symmetry employed for this shelxl refinement is uniquely defined
by the following loop, which should always be used as a source of
symmetry information in preference to the above space-group names.
They are only intended as comments.
;
_shelx_estimated_absorpt_t_max 0.855
_shelx_estimated_absorpt_t_min 0.793
_olex2_refinement_description
;
1. Fixed Uiso
 At 1.2 times of:
  All C(H) groups, All C(H,H) groups, All O(H) groups
2.a Riding coordinates:
 O1(H1)
2.b Ternary CH refined with riding coordinates:
 C17(H17)
2.c Secondary CH2 refined with riding coordinates:
 C11(H11A,H11B), C12(H12A,H12B), C14(H14A,H14B), C15(H15A,H15B), C16(H16A,
 H16B), C24(H24A,H24B)
2.d Aromatic/amide H refined with riding coordinates:
 C1(H1A), C2(H2), C3(H3), C4(H4), C5(H5), C6(H6), C7(H7), C10(H10), C19(H19),
 C20(H20), C21(H21), C22(H22), C23(H23)
;
_olex2_submission_special_instructions 'No special instructions were received'

loop_
_space_group_symop_operation_xyz
'x, y, z'
'-x, y+1/2, -z'

loop_
_atom_site_label
_atom_site_type_symbol
_atom_site_fract_x
_atom_site_fract_y
_atom_site_fract_z
_atom_site_U_iso_or_equiv
_atom_site_adp_type
_atom_site_occupancy
_atom_site_site_symmetry_order
_atom_site_calc_flag
_atom_site_refinement_flags_posn
Fe1 Fe 0.20357(4) 0.31764(3) 0.57424(3) 0.01290(10) Uani 1 1 d .
O1 O 0.3317(2) 0.33479(16) 1.07490(18) 0.0198(4) Uani 1 1 d .
H1 H 0.405998 0.330773 1.037967 0.024 Uiso 1 1 d R
N1 N 0.4666(2) 0.46568(18) 0.8797(2) 0.0120(4) Uani 1 1 d .
C1 C -0.0211(3) 0.2766(3) 0.5588(3) 0.0295(7) Uani 1 1 d .
H1A H -0.096445 0.316689 0.501474 0.035 Uiso 1 1 calc R
C2 C 0.0239(3) 0.3063(3) 0.6990(3) 0.0218(6) Uani 1 1 d .
H2 H -0.016027 0.369600 0.751787 0.026 Uiso 1 1 calc R
C3 C 0.1385(3) 0.2254(2) 0.7464(3) 0.0207(6) Uani 1 1 d .
H3 H 0.188883 0.224490 0.836718 0.025 Uiso 1 1 calc R
C4 C 0.1649(4) 0.1457(3) 0.6351(3) 0.0273(7) Uani 1 1 d .
H4 H 0.236569 0.082315 0.637587 0.033 Uiso 1 1 calc R
C5 C 0.0650(4) 0.1775(3) 0.5190(3) 0.0316(8) Uani 1 1 d .
H5 H 0.057677 0.138851 0.430669 0.038 Uiso 1 1 calc R
C6 C 0.2370(3) 0.4409(2) 0.4229(3) 0.0176(6) Uani 1 1 d .
H6 H 0.161735 0.470332 0.356854 0.021 Uiso 1 1 calc R
C7 C 0.2759(3) 0.4928(2) 0.5565(3) 0.0142(5) Uani 1 1 d .
H7 H 0.231650 0.561855 0.595180 0.017 Uiso 1 1 calc R
C8 C 0.3936(3) 0.4214(2) 0.6204(3) 0.0110(5) Uani 1 1 d .
C9 C 0.4250(3) 0.3262(3) 0.5286(2) 0.0138(5) Uani 1 1 d .
C10 C 0.3287(3) 0.3380(2) 0.4046(3) 0.0167(6) Uani 1 1 d .
H10 H 0.326195 0.287116 0.325115 0.020 Uiso 1 1 calc R
C11 C 0.5489(3) 0.2461(2) 0.5895(3) 0.0170(6) Uani 1 1 d .
H11A H 0.645325 0.260105 0.545200 0.020 Uiso 1 1 calc R
H11B H 0.521099 0.160389 0.580556 0.020 Uiso 1 1 calc R
C12 C 0.5583(3) 0.2876(2) 0.7450(3) 0.0142(5) Uani 1 1 d .
H12A H 0.662684 0.278667 0.786816 0.017 Uiso 1 1 calc R
H12B H 0.489413 0.239430 0.800039 0.017 Uiso 1 1 calc R
C13 C 0.5098(3) 0.4223(2) 0.7425(3) 0.0118(5) Uani 1 1 d .
C14 C 0.6464(3) 0.5017(2) 0.7113(3) 0.0158(5) Uani 1 1 d .
H14A H 0.716210 0.458831 0.651892 0.019 Uiso 1 1 calc R
H14B H 0.613071 0.577005 0.664211 0.019 Uiso 1 1 calc R
C15 C 0.7212(3) 0.5267(2) 0.8563(3) 0.0187(6) Uani 1 1 d .
H15A H 0.789087 0.460103 0.887250 0.022 Uiso 1 1 calc R
H15B H 0.780277 0.602039 0.856650 0.022 Uiso 1 1 calc R
C16 C 0.5888(3) 0.5374(2) 0.9499(3) 0.0165(5) Uani 1 1 d .
H16A H 0.616413 0.505331 1.044253 0.020 Uiso 1 1 calc R
H16B H 0.557430 0.622126 0.958610 0.020 Uiso 1 1 calc R
C17 C 0.3125(3) 0.4959(2) 0.9066(3) 0.0117(5) Uani 1 1 d .
H17 H 0.246413 0.442943 0.844914 0.014 Uiso 1 1 calc R
C18 C 0.2570(3) 0.6242(2) 0.8795(3) 0.0121(5) Uani 1 1 d .
C19 C 0.3362(3) 0.7064(2) 0.8024(3) 0.0140(5) Uani 1 1 d .
H19 H 0.431073 0.684289 0.769155 0.017 Uiso 1 1 calc R
C20 C 0.2781(3) 0.8206(3) 0.7734(2) 0.0169(5) Uani 1 1 d .
H20 H 0.334355 0.875963 0.722145 0.020 Uiso 1 1 calc R
C21 C 0.1391(3) 0.8534(2) 0.8190(3) 0.0195(6) Uani 1 1 d .
H21 H 0.099335 0.931023 0.798952 0.023 Uiso 1 1 calc R
C22 C 0.0583(3) 0.7724(3) 0.8940(3) 0.0245(6) Uani 1 1 d .
H22 H -0.037756 0.794082 0.925002 0.029 Uiso 1 1 calc R
C23 C 0.1176(3) 0.6592(2) 0.9240(3) 0.0215(6) Uani 1 1 d .
H23 H 0.061411 0.604583 0.976311 0.026 Uiso 1 1 calc R
C24 C 0.2889(3) 0.4570(2) 1.0578(3) 0.0162(6) Uani 1 1 d .
H24A H 0.350862 0.507624 1.123917 0.019 Uiso 1 1 calc R
H24B H 0.181335 0.467014 1.077886 0.019 Uiso 1 1 calc R

loop_
_atom_site_aniso_label
_atom_site_aniso_U_11
_atom_site_aniso_U_22
_atom_site_aniso_U_33
_atom_site_aniso_U_23
_atom_site_aniso_U_13
_atom_site_aniso_U_12
Fe1 0.01149(17) 0.01507(16) 0.01230(16) -0.00166(16) 0.00192(12) -0.00203(16)
O1 0.0249(10) 0.0158(10) 0.0194(8) 0.0065(8) 0.0073(7) 0.0033(8)
N1 0.0109(11) 0.0136(10) 0.0113(10) -0.0024(8) -0.0005(8) 0.0003(8)
C1 0.0130(15) 0.0506(19) 0.0248(15) -0.0001(13) 0.0005(12) -0.0121(13)
C2 0.0135(12) 0.0303(15) 0.0223(12) -0.0027(15) 0.0066(10) -0.0044(14)
C3 0.0210(15) 0.0224(13) 0.0192(14) 0.0037(11) 0.0065(12) -0.0078(12)
C4 0.0322(18) 0.0156(13) 0.0354(18) -0.0007(12) 0.0127(14) -0.0085(12)
C5 0.0324(19) 0.0365(17) 0.0269(16) -0.0135(14) 0.0099(14) -0.0240(15)
C6 0.0184(15) 0.0202(13) 0.0141(13) 0.0035(11) -0.0003(11) -0.0004(11)
C7 0.0158(14) 0.0129(11) 0.0138(12) 0.0014(10) 0.0020(10) -0.0006(10)
C8 0.0103(13) 0.0117(11) 0.0113(12) 0.0028(10) 0.0042(10) -0.0018(10)
C9 0.0136(11) 0.0148(11) 0.0137(10) 0.0015(13) 0.0056(9) -0.0007(12)
C10 0.0170(13) 0.0202(16) 0.0134(11) -0.0021(10) 0.0046(10) -0.0022(10)
C11 0.0142(14) 0.0172(13) 0.0199(14) -0.0044(10) 0.0041(11) 0.0027(10)
C12 0.0140(13) 0.0110(12) 0.0176(12) -0.0003(9) 0.0006(10) 0.0025(9)
C13 0.0103(13) 0.0120(11) 0.0133(12) 0.0006(10) 0.0011(10) 0.0008(10)
C14 0.0106(13) 0.0176(12) 0.0196(14) 0.0005(11) 0.0039(10) -0.0010(10)
C15 0.0125(14) 0.0202(13) 0.0230(14) -0.0002(11) -0.0022(11) -0.0022(11)
C16 0.0167(14) 0.0147(12) 0.0178(13) -0.0022(10) -0.0026(11) -0.0013(10)
C17 0.0114(13) 0.0107(11) 0.0130(12) -0.0012(9) 0.0015(10) -0.0011(9)
C18 0.0124(13) 0.0123(11) 0.0114(12) -0.0020(10) -0.0014(10) -0.0011(10)
C19 0.0126(14) 0.0137(12) 0.0157(13) -0.0024(10) 0.0012(10) 0.0003(10)
C20 0.0185(12) 0.0143(10) 0.0177(11) 0.0034(14) -0.0001(9) -0.0022(14)
C21 0.0199(15) 0.0150(12) 0.0232(14) 0.0004(10) -0.0030(12) 0.0049(10)
C22 0.0147(15) 0.0230(13) 0.0364(17) 0.0006(12) 0.0068(13) 0.0062(11)
C23 0.0154(15) 0.0202(13) 0.0291(16) 0.0063(12) 0.0036(12) -0.0026(11)
C24 0.0213(15) 0.0131(12) 0.0145(13) 0.0000(10) 0.0043(11) 0.0033(10)

loop_
_atom_type_symbol
_atom_type_description
_atom_type_scat_dispersion_real
_atom_type_scat_dispersion_imag
_atom_type_scat_source
C C 0.0033 0.0016 'International Tables Vol C Tables 4.2.6.8 and 6.1.1.4'
H H 0.0000 0.0000 'International Tables Vol C Tables 4.2.6.8 and 6.1.1.4'
N N 0.0061 0.0033 'International Tables Vol C Tables 4.2.6.8 and 6.1.1.4'
O O 0.0106 0.0060 'International Tables Vol C Tables 4.2.6.8 and 6.1.1.4'
Fe Fe 0.3463 0.8444 'International Tables Vol C Tables 4.2.6.8 and 6.1.1.4'

loop_
_geom_angle_atom_site_label_1
_geom_angle_atom_site_label_2
_geom_angle_atom_site_label_3
_geom_angle
C1 Fe1 C2 40.56(11)
C1 Fe1 C3 68.01(12)
C1 Fe1 C4 68.23(14)
C1 Fe1 C7 120.84(12)
C1 Fe1 C8 156.84(12)
C2 Fe1 C3 40.16(12)
C2 Fe1 C7 111.20(13)
C2 Fe1 C8 124.04(11)
C3 Fe1 C7 129.95(11)
C3 Fe1 C8 111.87(10)
C4 Fe1 C2 68.00(14)
C4 Fe1 C3 40.56(12)
C4 Fe1 C7 166.14(11)
C4 Fe1 C8 127.85(12)
C5 Fe1 C1 40.44(14)
C5 Fe1 C2 68.16(13)
C5 Fe1 C3 68.35(12)
C5 Fe1 C4 40.87(14)
C5 Fe1 C7 152.74(12)
C5 Fe1 C8 162.63(12)
C5 Fe1 C9 123.54(13)
C5 Fe1 C10 103.11(12)
C6 Fe1 C1 106.51(12)
C6 Fe1 C2 127.57(13)
C6 Fe1 C3 166.11(12)
C6 Fe1 C4 150.92(12)
C6 Fe1 C5 116.41(13)
C6 Fe1 C7 40.79(10)
C6 Fe1 C8 67.81(10)
C6 Fe1 C9 68.34(11)
C6 Fe1 C10 40.90(11)
C7 Fe1 C8 40.20(10)
C9 Fe1 C1 160.57(12)
C9 Fe1 C2 156.75(10)
C9 Fe1 C3 121.11(11)
C9 Fe1 C4 106.63(13)
C9 Fe1 C7 68.33(12)
C9 Fe1 C8 40.38(11)
C10 Fe1 C1 122.93(11)
C10 Fe1 C2 162.14(10)
C10 Fe1 C3 152.88(11)
C10 Fe1 C4 116.28(12)
C10 Fe1 C7 69.02(11)
C10 Fe1 C8 68.46(10)
C10 Fe1 C9 40.99(9)
C24 O1 H1 103.5
C13 N1 C16 111.2(2)
C17 N1 C13 122.41(19)
C17 N1 C16 117.8(2)
Fe1 C1 H1A 125.8
C2 C1 Fe1 70.28(16)
C2 C1 H1A 125.8
C5 C1 Fe1 69.72(17)
C5 C1 H1A 125.8
C5 C1 C2 108.3(3)
Fe1 C2 H2 126.4
C1 C2 Fe1 69.16(16)
C1 C2 H2 125.9
C3 C2 Fe1 70.10(16)
C3 C2 C1 108.1(3)
C3 C2 H2 125.9
Fe1 C3 H3 126.7
C2 C3 Fe1 69.73(16)
C2 C3 H3 126.1
C2 C3 C4 107.8(3)
C4 C3 Fe1 69.01(17)
C4 C3 H3 126.1
Fe1 C4 H4 125.7
C3 C4 Fe1 70.43(16)
C3 C4 H4 126.0
C3 C4 C5 108.0(3)
C5 C4 Fe1 69.47(17)
C5 C4 H4 126.0
Fe1 C5 H5 125.9
C1 C5 Fe1 69.84(17)
C1 C5 C4 107.7(3)
C1 C5 H5 126.1
C4 C5 Fe1 69.66(16)
C4 C5 H5 126.1
Fe1 C6 H6 125.7
C7 C6 Fe1 70.84(15)
C7 C6 H6 125.4
C10 C6 Fe1 69.70(15)
C10 C6 H6 125.4
C10 C6 C7 109.3(2)
Fe1 C7 H7 126.6
C6 C7 Fe1 68.37(15)
C6 C7 H7 126.6
C8 C7 Fe1 69.95(14)
C8 C7 C6 106.8(2)
C8 C7 H7 126.6
C7 C8 Fe1 69.85(15)
C7 C8 C13 141.0(2)
C9 C8 Fe1 68.70(13)
C9 C8 C7 108.6(2)
C9 C8 C13 109.7(2)
C13 C8 Fe1 132.58(17)
C8 C9 Fe1 70.91(14)
C8 C9 C10 108.5(2)
C8 C9 C11 111.7(2)
C10 C9 Fe1 69.46(14)
C10 C9 C11 139.8(3)
C11 C9 Fe1 125.28(19)
Fe1 C10 H10 126.0
C6 C10 Fe1 69.40(16)
C6 C10 C9 106.8(2)
C6 C10 H10 126.6
C9 C10 Fe1 69.54(14)
C9 C10 H10 126.6
C9 C11 H11A 111.6
C9 C11 H11B 111.6
C9 C11 C12 101.0(2)
H11A C11 H11B 109.4
C12 C11 H11A 111.6
C12 C11 H11B 111.6
C11 C12 H12A 110.6
C11 C12 H12B 110.6
C11 C12 C13 105.79(19)
H12A C12 H12B 108.7
C13 C12 H12A 110.6
C13 C12 H12B 110.6
N1 C13 C8 119.5(2)
N1 C13 C12 112.8(2)
N1 C13 C14 103.6(2)
C8 C13 C12 100.27(19)
C8 C13 C14 111.0(2)
C14 C13 C12 109.7(2)
C13 C14 H14A 111.1
C13 C14 H14B 111.1
H14A C14 H14B 109.1
C15 C14 C13 103.2(2)
C15 C14 H14A 111.1
C15 C14 H14B 111.1
C14 C15 H15A 110.9
C14 C15 H15B 110.9
H15A C15 H15B 108.9
C16 C15 C14 104.1(2)
C16 C15 H15A 110.9
C16 C15 H15B 110.9
N1 C16 C15 104.9(2)
N1 C16 H16A 110.8
N1 C16 H16B 110.8
C15 C16 H16A 110.8
C15 C16 H16B 110.8
H16A C16 H16B 108.8
N1 C17 H17 106.4
N1 C17 C18 119.0(2)
N1 C17 C24 106.7(2)
C18 C17 H17 106.4
C18 C17 C24 111.3(2)
C24 C17 H17 106.4
C19 C18 C17 122.6(2)
C23 C18 C17 119.6(2)
C23 C18 C19 117.7(2)
C18 C19 H19 119.5
C18 C19 C20 121.0(2)
C20 C19 H19 119.5
C19 C20 H20 119.9
C21 C20 C19 120.2(3)
C21 C20 H20 119.9
C20 C21 H21 120.3
C22 C21 C20 119.5(3)
C22 C21 H21 120.3
C21 C22 H22 120.0
C21 C22 C23 120.0(3)
C23 C22 H22 120.0
C18 C23 C22 121.6(3)
C18 C23 H23 119.2
C22 C23 H23 119.2
O1 C24 C17 109.1(2)
O1 C24 H24A 109.9
O1 C24 H24B 109.9
C17 C24 H24A 109.9
C17 C24 H24B 109.9
H24A C24 H24B 108.3

loop_
_geom_bond_atom_site_label_1
_geom_bond_atom_site_label_2
_geom_bond_distance
Fe1 C1 2.039(3)
Fe1 C2 2.054(3)
Fe1 C3 2.059(3)
Fe1 C4 2.040(3)
Fe1 C5 2.038(3)
Fe1 C6 2.034(3)
Fe1 C7 2.067(3)
Fe1 C8 2.069(3)
Fe1 C9 2.039(2)
Fe1 C10 2.038(3)
O1 H1 0.7678
O1 C24 1.422(3)
N1 C13 1.475(3)
N1 C16 1.475(3)
N1 C17 1.445(3)
C1 H1A 0.9500
C1 C2 1.419(4)
C1 C5 1.409(5)
C2 H2 0.9500
C2 C3 1.412(4)
C3 H3 0.9500
C3 C4 1.421(4)
C4 H4 0.9500
C4 C5 1.424(5)
C5 H5 0.9500
C6 H6 0.9500
C6 C7 1.430(4)
C6 C10 1.423(4)
C7 H7 0.9500
C7 C8 1.421(4)
C8 C9 1.418(4)
C8 C13 1.511(3)
C9 C10 1.428(3)
C9 C11 1.505(4)
C10 H10 0.9500
C11 H11A 0.9900
C11 H11B 0.9900
C11 C12 1.559(4)
C12 H12A 0.9900
C12 H12B 0.9900
C12 C13 1.564(3)
C13 C14 1.544(4)
C14 H14A 0.9900
C14 H14B 0.9900
C14 C15 1.530(4)
C15 H15A 0.9900
C15 H15B 0.9900
C15 C16 1.526(4)
C16 H16A 0.9900
C16 H16B 0.9900
C17 H17 1.0000
C17 C18 1.530(3)
C17 C24 1.542(4)
C18 C19 1.394(4)
C18 C23 1.388(4)
C19 H19 0.9500
C19 C20 1.396(4)
C20 H20 0.9500
C20 C21 1.382(4)
C21 H21 0.9500
C21 C22 1.382(4)
C22 H22 0.9500
C22 C23 1.392(4)
C23 H23 0.9500
C24 H24A 0.9900
C24 H24B 0.9900

loop_
_geom_torsion_atom_site_label_1
_geom_torsion_atom_site_label_2
_geom_torsion_atom_site_label_3
_geom_torsion_atom_site_label_4
_geom_torsion
Fe1 C1 C2 C3 -59.5(2)
Fe1 C1 C5 C4 59.6(2)
Fe1 C2 C3 C4 -58.7(2)
Fe1 C3 C4 C5 -59.6(2)
Fe1 C4 C5 C1 -59.7(2)
Fe1 C6 C7 C8 59.67(18)
Fe1 C6 C10 C9 -59.80(18)
Fe1 C7 C8 C9 57.86(18)
Fe1 C7 C8 C13 -133.8(4)
Fe1 C8 C9 C10 59.50(18)
Fe1 C8 C9 C11 -121.3(2)
Fe1 C8 C13 N1 -70.7(3)
Fe1 C8 C13 C12 53.0(3)
Fe1 C8 C13 C14 168.85(19)
Fe1 C9 C10 C6 59.70(19)
Fe1 C9 C11 C12 -67.5(3)
N1 C13 C14 C15 31.9(2)
N1 C17 C18 C19 14.2(3)
N1 C17 C18 C23 -170.4(2)
N1 C17 C24 O1 -52.9(3)
C1 C2 C3 Fe1 58.9(2)
C1 C2 C3 C4 0.2(3)
C2 C1 C5 Fe1 -59.9(2)
C2 C1 C5 C4 -0.3(4)
C2 C3 C4 Fe1 59.1(2)
C2 C3 C4 C5 -0.4(3)
C3 C4 C5 Fe1 60.2(2)
C3 C4 C5 C1 0.5(3)
C5 C1 C2 Fe1 59.5(2)
C5 C1 C2 C3 0.0(4)
C6 C7 C8 Fe1 -58.66(18)
C6 C7 C8 C9 -0.8(3)
C6 C7 C8 C13 167.6(3)
C7 C6 C10 Fe1 60.0(2)
C7 C6 C10 C9 0.2(3)
C7 C8 C9 Fe1 -58.55(18)
C7 C8 C9 C10 0.9(3)
C7 C8 C9 C11 -179.9(2)
C7 C8 C13 N1 42.3(5)
C7 C8 C13 C12 166.0(3)
C7 C8 C13 C14 -78.2(4)
C8 C9 C10 Fe1 -60.41(17)
C8 C9 C10 C6 -0.7(3)
C8 C9 C11 C12 13.9(3)
C8 C13 C14 C15 161.3(2)
C9 C8 C13 N1 -149.4(2)
C9 C8 C13 C12 -25.7(3)
C9 C8 C13 C14 90.1(2)
C9 C11 C12 C13 -29.6(3)
C10 C6 C7 Fe1 -59.30(19)
C10 C6 C7 C8 0.4(3)
C10 C9 C11 C12 -167.4(3)
C11 C9 C10 Fe1 120.8(4)
C11 C9 C10 C6 -179.5(3)
C11 C12 C13 N1 162.1(2)
C11 C12 C13 C8 33.9(3)
C11 C12 C13 C14 -82.9(2)
C12 C13 C14 C15 -88.8(2)
C13 N1 C16 C15 -5.9(3)
C13 N1 C17 C18 -89.5(3)
C13 N1 C17 C24 143.7(2)
C13 C8 C9 Fe1 129.19(19)
C13 C8 C9 C10 -171.3(2)
C13 C8 C9 C11 7.9(3)
C13 C14 C15 C16 -35.8(3)
C14 C15 C16 N1 26.0(3)
C16 N1 C13 C8 -140.4(2)
C16 N1 C13 C12 102.2(2)
C16 N1 C13 C14 -16.3(3)
C16 N1 C17 C18 55.6(3)
C16 N1 C17 C24 -71.2(3)
C17 N1 C13 C8 6.7(3)
C17 N1 C13 C12 -110.8(2)
C17 N1 C13 C14 130.7(2)
C17 N1 C16 C15 -154.7(2)
C17 C18 C19 C20 176.5(2)
C17 C18 C23 C22 -175.9(2)
C18 C17 C24 O1 175.8(2)
C18 C19 C20 C21 -1.1(4)
C19 C18 C23 C22 -0.3(4)
C19 C20 C21 C22 0.3(4)
C20 C21 C22 C23 0.5(4)
C21 C22 C23 C18 -0.5(4)
C23 C18 C19 C20 1.1(4)
C24 C17 C18 C19 138.9(2)
C24 C17 C18 C23 -45.8(3)
